data_7108697
loop_
_publ_author_name
'Lei Zhang'
'Bartosz Marzec'
'Rodolphe Clerac'
'Yanhui Chen'
'Hongzhou Zhang'
'Wolfgang Schmitt'

_publ_section_title
;
 Supramolecular approaches to metal-organic gels using
 &#x0091;Chevrel-type&#x0092; coordination clusters as building units
;
_journal_name_full Chem.Commun.
_journal_page_first 66
_journal_paper_doi 10.1039/c2cc35486a
_journal_volume 49
_journal_year 2013
_chemical_formula_sum 'C56 H96 Cl2 Mn6 N4 O30 P8'
_chemical_formula_weight 1953.67
_chemical_name_systematic
;
?
;
_space_group_IT_number 15
_symmetry_cell_setting monoclinic
_symmetry_space_group_name_Hall '-C 2yc'
_symmetry_space_group_name_H-M 'C 1 2/c 1'
_atom_sites_solution_hydrogens geom
_atom_sites_solution_primary direct
_atom_sites_solution_secondary difmap
_audit_creation_method SHELXL-97
_cell_angle_alpha 90.00
_cell_angle_beta 116.45(2)
_cell_angle_gamma 90.00
_cell_formula_units_Z 8
_cell_length_a 52.51(2)
_cell_length_b 15.806(3)
_cell_length_c 23.396(5)
_cell_measurement_reflns_used 21342
_cell_measurement_temperature 150(2)
_cell_measurement_theta_max 28.01
_cell_measurement_theta_min 1.00
_cell_volume 17385(9)
_computing_cell_refinement 'SMART (Bruker, 1997)'
_computing_data_collection 'SMART (Bruker, 1997)'
_computing_data_reduction 'SAINT (Bruker, 1997)'
_computing_molecular_graphics 'DIAMOND (Brandenburg, 1999)'
_computing_publication_material 'SHELXL-97 (Sheldrick, 1997)'
_computing_structure_refinement 'SHELXL-97 (Sheldrick, 1997)'
_computing_structure_solution 'SHELXS-97 (Sheldrick, 1990)'
_diffrn_ambient_temperature 150(2)
_diffrn_measured_fraction_theta_full 0.998
_diffrn_measured_fraction_theta_max 0.998
_diffrn_measurement_device_type 'Bruker APEX CCD'
_diffrn_measurement_method w-scan
_diffrn_radiation_monochromator graphite
_diffrn_radiation_source 'fine-focus sealed tube'
_diffrn_radiation_type MoK\a
_diffrn_radiation_wavelength 0.71073
_diffrn_reflns_av_R_equivalents 0.0773
_diffrn_reflns_av_sigmaI/netI 0.1044
_diffrn_reflns_limit_h_max 62
_diffrn_reflns_limit_h_min -62
_diffrn_reflns_limit_k_max 18
_diffrn_reflns_limit_k_min -10
_diffrn_reflns_limit_l_max 26
_diffrn_reflns_limit_l_min -27
_diffrn_reflns_number 39570
_diffrn_reflns_theta_full 25.00
_diffrn_reflns_theta_max 25.00
_diffrn_reflns_theta_min 0.87
_exptl_absorpt_coefficient_mu 1.128
_exptl_absorpt_correction_T_max 0.935
_exptl_absorpt_correction_T_min 0.897
_exptl_absorpt_correction_type multi-scan
_exptl_absorpt_process_details '(SADABS; Bruker, 1997)'
_exptl_crystal_colour red
_exptl_crystal_density_diffrn 1.493
_exptl_crystal_density_method 'not measured'
_exptl_crystal_description block
_exptl_crystal_F_000 8032
_exptl_crystal_size_max 0.12
_exptl_crystal_size_mid 0.08
_exptl_crystal_size_min 0.06
_refine_diff_density_max 1.296
_refine_diff_density_min -0.593
_refine_diff_density_rms 0.131
_refine_ls_extinction_method none
_refine_ls_goodness_of_fit_ref 1.040
_refine_ls_hydrogen_treatment constr
_refine_ls_matrix_type full
_refine_ls_number_parameters 979
_refine_ls_number_reflns 15294
_refine_ls_number_restraints 6
_refine_ls_restrained_S_all 1.040
_refine_ls_R_factor_all 0.1201
_refine_ls_R_factor_gt 0.0747
_refine_ls_shift/su_max 0.007
_refine_ls_shift/su_mean 0.000
_refine_ls_structure_factor_coef Fsqd
_refine_ls_weighting_details 'calc w=1/[\s^2^(Fo^2^)+(0.0799P)^2^+123.3392P] where P=(Fo^2^+2Fc^2^)/3'
_refine_ls_weighting_scheme calc
_refine_ls_wR_factor_gt 0.1842
_refine_ls_wR_factor_ref 0.1989
_reflns_number_gt 9323
_reflns_number_total 15294
_reflns_threshold_expression >2sigma(I)
_cod_data_source_file c2cc35486a.txt
_cod_data_source_block a4
_cod_original_cell_volume 17385(8)
_cod_original_sg_symbol_H-M 'C 2/c'
_cod_database_code 7108697

loop_
_symmetry_equiv_pos_as_xyz
'x, y, z'
'-x, y, -z+1/2'
'x+1/2, y+1/2, z'
'-x+1/2, y+1/2, -z+1/2'
'-x, -y, -z'
'x, -y, z-1/2'
'-x+1/2, -y+1/2, -z'
'x+1/2, -y+1/2, z-1/2'

loop_
_atom_site_label
_atom_site_type_symbol
_atom_site_fract_x
_atom_site_fract_y
_atom_site_fract_z
_atom_site_U_iso_or_equiv
_atom_site_adp_type
_atom_site_occupancy
_atom_site_symmetry_multiplicity
_atom_site_calc_flag
_atom_site_refinement_flags
Mn1 Mn -0.06052(2) -0.25884(6) -0.02793(5) 0.0163(3) Uani 1 1 d .
Mn2 Mn -0.18857(2) -0.25427(6) -0.22069(5) 0.0165(3) Uani 1 1 d .
Mn3 Mn -0.14048(2) -0.28523(7) -0.01244(5) 0.0170(3) Uani 1 1 d .
Mn4 Mn -0.10805(2) -0.22973(7) -0.23548(5) 0.0178(3) Uani 1 1 d .
Mn5 Mn -0.12591(2) -0.06425(7) -0.10717(5) 0.0218(3) Uani 1 1 d .
Mn6 Mn -0.12323(2) -0.44844(7) -0.14180(5) 0.0204(3) Uani 1 1 d .
P1 P -0.15655(4) -0.36965(12) -0.28078(9) 0.0199(4) Uani 1 1 d .
P2 P -0.06757(4) -0.37340(12) -0.14522(9) 0.0196(4) Uani 1 1 d .
P3 P -0.17902(4) -0.40869(12) -0.12647(9) 0.0199(4) Uani 1 1 d .
P4 P -0.06999(4) -0.10502(12) -0.12264(9) 0.0213(4) Uani 1 1 d .
P5 P -0.18109(4) -0.14030(12) -0.10252(9) 0.0209(4) Uani 1 1 d .
P6 P -0.09219(4) -0.14433(12) 0.03195(9) 0.0205(4) Uani 1 1 d .
P7 P -0.15837(4) -0.10189(12) -0.25568(9) 0.0217(4) Uani 1 1 d .
P8 P -0.09085(4) -0.41270(12) 0.00699(9) 0.0199(4) Uani 1 1 d .
O1W O -0.12674(16) 0.0693(4) -0.0825(3) 0.064(2) Uani 1 1 d D
H1WA H -0.1122 0.0988 -0.0768 0.096 Uiso 1 1 d RD
H1WB H -0.1375 0.0767 -0.1225 0.096 Uiso 1 1 d RD
O2 O 0.07880(15) -0.2833(5) 0.2407(3) 0.069(2) Uani 1 1 d .
O2W O -0.12085(14) -0.5820(3) -0.1636(3) 0.0512(17) Uani 1 1 d D
H2WA H -0.1352 -0.6011 -0.1966 0.077 Uiso 1 1 d RD
H2WB H -0.1218 -0.6100 -0.1331 0.077 Uiso 1 1 d RD
O3 O -0.13961(10) -0.2970(3) -0.2900(2) 0.0215(11) Uani 1 1 d .
O4 O -0.15639(11) -0.0792(3) -0.0861(2) 0.0272(12) Uani 1 1 d .
O6 O -0.05663(10) -0.1530(3) -0.0597(2) 0.0239(12) Uani 1 1 d .
O7 O -0.11824(10) -0.1904(3) 0.0291(2) 0.0216(11) Uani 1 1 d .
O8 O -0.05214(10) -0.3131(3) -0.0899(2) 0.0227(12) Uani 1 1 d .
O9 O -0.15175(11) -0.0546(3) -0.1933(2) 0.0242(12) Uani 1 1 d .
O10 O -0.09991(10) -0.0794(3) -0.0201(2) 0.0252(12) Uani 1 1 d .
O12 O -0.06696(10) -0.3653(3) -0.0001(2) 0.0217(11) Uani 1 1 d .
O14 O -0.16201(10) -0.3795(3) -0.0577(2) 0.0221(11) Uani 1 1 d .
O15 O -0.20823(18) -0.2428(5) 0.1951(4) 0.077(3) Uani 1 1 d .
O16 O -0.13144(11) -0.1340(3) -0.2589(2) 0.0236(12) Uani 1 1 d .
O17 O -0.06956(10) -0.2060(3) 0.0329(2) 0.0213(11) Uani 1 1 d .
O18 O -0.17265(11) -0.2161(3) -0.0568(2) 0.0237(12) Uani 1 1 d .
O19 O -0.19590(10) -0.3372(3) -0.1711(2) 0.0230(12) Uani 1 1 d .
O20 O -0.09568(11) -0.0533(3) -0.1291(2) 0.0260(12) Uani 1 1 d .
O21 O -0.08565(10) -0.4362(3) -0.1311(2) 0.0237(12) Uani 1 1 d .
O22 O -0.07715(10) -0.1622(3) -0.1799(2) 0.0237(12) Uani 1 1 d .
O24 O -0.13724(11) -0.4323(3) -0.2309(2) 0.0226(12) Uani 1 1 d .
O25 O -0.18083(10) -0.3387(3) -0.2677(2) 0.0217(11) Uani 1 1 d .
O28 O -0.10816(11) -0.3555(3) 0.0290(2) 0.0241(12) Uani 1 1 d .
O30 O -0.10972(10) -0.4620(3) -0.0536(2) 0.0223(11) Uani 1 1 d .
O32 O -0.18015(10) -0.1720(3) -0.2680(2) 0.0220(11) Uani 1 1 d .
O33 O -0.16080(10) -0.4546(3) -0.1522(2) 0.0243(12) Uani 1 1 d .
O35 O -0.19411(11) -0.1689(3) -0.1718(2) 0.0248(12) Uani 1 1 d .
O54 O -0.32544(15) -0.2868(5) -0.4942(3) 0.067(2) Uani 1 1 d .
O56 O -0.08445(10) -0.3261(3) -0.2085(2) 0.0197(11) Uani 1 1 d .
O86 O -0.03984(18) -0.2092(5) -0.4432(4) 0.069(2) Uani 1 1 d .
N5 N -0.01464(13) -0.2636(4) 0.0447(3) 0.0231(15) Uani 1 1 d .
N11 N -0.23444(13) -0.2559(4) -0.2933(3) 0.0235(15) Uani 1 1 d .
N23 N -0.09461(13) -0.2131(4) -0.3137(3) 0.0219(14) Uani 1 1 d .
N26 N -0.15529(13) -0.2961(4) 0.0646(3) 0.0215(14) Uani 1 1 d .
C4 C -0.04394(17) -0.0284(5) -0.1220(4) 0.033(2) Uani 1 1 d .
C5 C -0.20378(17) -0.4873(5) -0.1237(4) 0.0298(19) Uani 1 1 d .
C6 C -0.1865(2) -0.5586(6) -0.0801(5) 0.049(3) Uani 1 1 d .
H6A H -0.1990 -0.5972 -0.0733 0.073 Uiso 1 1 calc R
H6B H -0.1731 -0.5356 -0.0399 0.073 Uiso 1 1 calc R
H6C H -0.1764 -0.5882 -0.0996 0.073 Uiso 1 1 calc R
C7 C -0.05871(19) -0.5560(5) 0.0436(4) 0.041(2) Uani 1 1 d .
H7A H -0.0492 -0.5981 0.0757 0.062 Uiso 1 1 calc R
H7B H -0.0451 -0.5269 0.0338 0.062 Uiso 1 1 calc R
H7C H -0.0726 -0.5829 0.0057 0.062 Uiso 1 1 calc R
C8 C -0.22232(19) -0.5186(6) -0.1910(4) 0.044(2) Uani 1 1 d .
H8A H -0.2343 -0.5636 -0.1896 0.066 Uiso 1 1 calc R
H8B H -0.2105 -0.5390 -0.2096 0.066 Uiso 1 1 calc R
H8C H -0.2339 -0.4729 -0.2163 0.066 Uiso 1 1 calc R
C9 C 0.0717(2) -0.2753(6) 0.1854(5) 0.053(3) Uani 1 1 d .
H9A H 0.0858 -0.2726 0.1716 0.063 Uiso 1 1 calc R
C10 C -0.09627(19) -0.5374(6) 0.0818(5) 0.048(3) Uani 1 1 d .
H10A H -0.0877 -0.5825 0.1118 0.072 Uiso 1 1 calc R
H10B H -0.1108 -0.5600 0.0429 0.072 Uiso 1 1 calc R
H10C H -0.1045 -0.4970 0.0994 0.072 Uiso 1 1 calc R
C12 C -0.0517(2) -0.4491(6) 0.1293(4) 0.046(2) Uani 1 1 d .
H12A H -0.0429 -0.4903 0.1626 0.070 Uiso 1 1 calc R
H12B H -0.0614 -0.4076 0.1425 0.070 Uiso 1 1 calc R
H12C H -0.0374 -0.4217 0.1210 0.070 Uiso 1 1 calc R
C13 C -0.3190(2) -0.2881(6) -0.4391(5) 0.053(3) Uani 1 1 d .
H13A H -0.3331 -0.2978 -0.4264 0.064 Uiso 1 1 calc R
C14 C -0.01714(18) -0.0774(6) -0.1137(4) 0.040(2) Uani 1 1 d .
H14A H -0.0030 -0.0383 -0.1130 0.060 Uiso 1 1 calc R
H14B H -0.0220 -0.1161 -0.1486 0.060 Uiso 1 1 calc R
H14C H -0.0097 -0.1084 -0.0742 0.060 Uiso 1 1 calc R
C16 C -0.2224(2) -0.4456(6) -0.0959(5) 0.052(3) Uani 1 1 d .
H16A H -0.2364 -0.4853 -0.0970 0.078 Uiso 1 1 calc R
H16B H -0.2316 -0.3967 -0.1208 0.078 Uiso 1 1 calc R
H16C H -0.2106 -0.4289 -0.0525 0.078 Uiso 1 1 calc R
C17 C -0.03697(19) 0.0304(5) -0.0656(4) 0.041(2) Uani 1 1 d .
H17A H -0.0220 0.0682 -0.0617 0.061 Uiso 1 1 calc R
H17B H -0.0310 -0.0023 -0.0272 0.061 Uiso 1 1 calc R
H17C H -0.0536 0.0626 -0.0723 0.061 Uiso 1 1 calc R
C18 C -0.0567(2) 0.0190(6) -0.1852(4) 0.047(3) Uani 1 1 d .
H18A H -0.0439 0.0629 -0.1843 0.070 Uiso 1 1 calc R
H18B H -0.0745 0.0436 -0.1919 0.070 Uiso 1 1 calc R
H18C H -0.0598 -0.0196 -0.2193 0.070 Uiso 1 1 calc R
C19 C -0.2003(2) 0.0121(7) -0.3162(5) 0.068(3) Uani 1 1 d .
H19A H -0.2091 0.0527 -0.3498 0.102 Uiso 1 1 calc R
H19B H -0.1945 0.0393 -0.2756 0.102 Uiso 1 1 calc R
H19C H -0.2136 -0.0323 -0.3210 0.102 Uiso 1 1 calc R
C20 C -0.1824(3) -0.0689(7) -0.3824(5) 0.071(4) Uani 1 1 d .
H20A H -0.1912 -0.0288 -0.4165 0.107 Uiso 1 1 calc R
H20B H -0.1956 -0.1137 -0.3873 0.107 Uiso 1 1 calc R
H20C H -0.1657 -0.0920 -0.3835 0.107 Uiso 1 1 calc R
C27 C -0.06697(17) -0.2055(5) -0.2982(4) 0.0303(19) Uani 1 1 d .
H27A H -0.0542 -0.2011 -0.2552 0.036 Uiso 1 1 calc R
C29 C -0.07332(17) -0.4935(5) 0.0679(4) 0.0296(19) Uani 1 1 d .
C31 C -0.00763(19) -0.2644(5) 0.1072(4) 0.032(2) Uani 1 1 d .
H31A H -0.0222 -0.2615 0.1195 0.038 Uiso 1 1 calc R
C34 C -0.17299(17) -0.4281(5) -0.3553(4) 0.0300(19) Uani 1 1 d .
C36 C -0.20880(17) -0.0815(5) -0.0938(4) 0.032(2) Uani 1 1 d .
C37 C -0.1742(2) -0.0254(6) -0.3196(4) 0.045(2) Uani 1 1 d .
C38 C -0.19311(18) -0.2748(5) 0.0936(4) 0.032(2) Uani 1 1 d .
H38A H -0.2124 -0.2672 0.0810 0.038 Uiso 1 1 calc R
C39 C -0.05645(18) -0.2039(6) -0.3426(4) 0.036(2) Uani 1 1 d .
H39A H -0.0370 -0.1988 -0.3299 0.043 Uiso 1 1 calc R
C40 C -0.04056(17) -0.4354(5) -0.1545(4) 0.0300(19) Uani 1 1 d .
C41 C -0.05595(19) -0.4967(6) -0.2109(4) 0.046(2) Uani 1 1 d .
H41A H -0.0422 -0.5328 -0.2154 0.069 Uiso 1 1 calc R
H41B H -0.0660 -0.4649 -0.2495 0.069 Uiso 1 1 calc R
H41C H -0.0692 -0.5306 -0.2029 0.069 Uiso 1 1 calc R
C42 C -0.23461(18) -0.1384(6) -0.1108(5) 0.049(3) Uani 1 1 d .
H42A H -0.2503 -0.1052 -0.1132 0.073 Uiso 1 1 calc R
H42B H -0.2302 -0.1813 -0.0787 0.073 Uiso 1 1 calc R
H42C H -0.2396 -0.1647 -0.1514 0.073 Uiso 1 1 calc R
C43 C 0.00677(16) -0.2645(5) 0.0281(4) 0.0289(19) Uani 1 1 d .
H43A H 0.0024 -0.2624 -0.0150 0.035 Uiso 1 1 calc R
C44 C -0.14542(19) -0.2869(5) 0.1748(4) 0.036(2) Uani 1 1 d .
H44A H -0.1322 -0.2883 0.2176 0.043 Uiso 1 1 calc R
C47 C -0.10347(19) -0.2171(5) -0.4233(4) 0.035(2) Uani 1 1 d .
H47A H -0.1165 -0.2205 -0.4662 0.042 Uiso 1 1 calc R
C49 C -0.07530(19) -0.2100(5) -0.4060(4) 0.032(2) Uani 1 1 d .
C50 C -0.14932(18) -0.4656(6) -0.3697(4) 0.041(2) Uani 1 1 d .
H50A H -0.1577 -0.4927 -0.4107 0.062 Uiso 1 1 calc R
H50B H -0.1386 -0.5062 -0.3375 0.062 Uiso 1 1 calc R
H50C H -0.1369 -0.4210 -0.3700 0.062 Uiso 1 1 calc R
C52 C -0.25568(17) -0.2734(5) -0.2788(4) 0.0305(19) Uani 1 1 d .
H52A H -0.2518 -0.2792 -0.2362 0.037 Uiso 1 1 calc R
C54 C -0.28939(17) -0.2750(5) -0.3889(4) 0.0297(19) Uani 1 1 d .
C55 C -0.17368(19) -0.2748(5) 0.1575(4) 0.033(2) Uani 1 1 d .
C57 C -0.24038(18) -0.2472(5) -0.3550(4) 0.0269(19) Uani 1 1 d .
H57A H -0.2257 -0.2338 -0.3653 0.032 Uiso 1 1 calc R
C58 C -0.1839(3) -0.2599(7) 0.2067(5) 0.062(3) Uani 1 1 d .
H58A H -0.1707 -0.2640 0.2493 0.075 Uiso 1 1 calc R
C59 C -0.02372(18) -0.4846(5) -0.0935(4) 0.038(2) Uani 1 1 d .
H59A H -0.0099 -0.5195 -0.0986 0.057 Uiso 1 1 calc R
H59B H -0.0364 -0.5196 -0.0844 0.057 Uiso 1 1 calc R
H59C H -0.0142 -0.4458 -0.0589 0.057 Uiso 1 1 calc R
C61 C 0.04141(17) -0.2695(5) 0.1364(4) 0.032(2) Uani 1 1 d .
C62 C -0.26744(19) -0.2572(5) -0.4038(4) 0.033(2) Uani 1 1 d .
H62A H -0.2708 -0.2519 -0.4461 0.040 Uiso 1 1 calc R
C63 C -0.13697(18) -0.2971(5) 0.1269(4) 0.0299(19) Uani 1 1 d .
H63A H -0.1177 -0.3050 0.1384 0.036 Uiso 1 1 calc R
C64 C -0.0989(2) -0.0236(5) 0.1078(4) 0.045(2) Uani 1 1 d .
H64A H -0.0910 0.0064 0.1477 0.068 Uiso 1 1 calc R
H64B H -0.1154 -0.0543 0.1033 0.068 Uiso 1 1 calc R
H64C H -0.1041 0.0161 0.0733 0.068 Uiso 1 1 calc R
C66 C -0.07683(17) -0.0853(5) 0.1062(4) 0.0284(19) Uani 1 1 d .
C67 C -0.28355(17) -0.2834(5) -0.3258(4) 0.031(2) Uani 1 1 d .
H67A H -0.2980 -0.2956 -0.3146 0.038 Uiso 1 1 calc R
C68 C -0.1526(2) 0.0442(6) -0.3108(5) 0.049(3) Uani 1 1 d .
H68A H -0.1611 0.0860 -0.3437 0.074 Uiso 1 1 calc R
H68B H -0.1364 0.0201 -0.3134 0.074 Uiso 1 1 calc R
H68C H -0.1467 0.0702 -0.2698 0.074 Uiso 1 1 calc R
C71 C -0.1914(2) -0.3665(6) -0.4106(4) 0.047(2) Uani 1 1 d .
H71A H -0.2000 -0.3973 -0.4500 0.070 Uiso 1 1 calc R
H71B H -0.1796 -0.3225 -0.4139 0.070 Uiso 1 1 calc R
H71C H -0.2060 -0.3420 -0.4017 0.070 Uiso 1 1 calc R
C72 C -0.1915(2) -0.4984(6) -0.3477(5) 0.051(3) Uani 1 1 d .
H72A H -0.1964 -0.5387 -0.3816 0.077 Uiso 1 1 calc R
H72B H -0.2086 -0.4740 -0.3494 0.077 Uiso 1 1 calc R
H72C H -0.1811 -0.5262 -0.3074 0.077 Uiso 1 1 calc R
C73 C -0.18281(16) -0.2863(5) 0.0499(4) 0.0289(19) Uani 1 1 d .
H73A H -0.1958 -0.2874 0.0070 0.035 Uiso 1 1 calc R
C74 C 0.01976(18) -0.2692(6) 0.1538(4) 0.038(2) Uani 1 1 d .
H74A H 0.0236 -0.2723 0.1966 0.045 Uiso 1 1 calc R
C76 C -0.04993(19) -0.0389(6) 0.1103(4) 0.044(2) Uani 1 1 d .
H76A H -0.0415 -0.0064 0.1490 0.066 Uiso 1 1 calc R
H76B H -0.0552 -0.0018 0.0743 0.066 Uiso 1 1 calc R
H76C H -0.0364 -0.0798 0.1101 0.066 Uiso 1 1 calc R
C81 C -0.0645(2) -0.2091(6) -0.4548(5) 0.046(2) Uani 1 1 d .
H81A H -0.0778 -0.2083 -0.4975 0.055 Uiso 1 1 calc R
C83 C -0.0677(2) -0.1492(5) 0.1626(4) 0.044(2) Uani 1 1 d .
H83A H -0.0595 -0.1190 0.2024 0.066 Uiso 1 1 calc R
H83B H -0.0539 -0.1879 0.1611 0.066 Uiso 1 1 calc R
H83C H -0.0841 -0.1802 0.1592 0.066 Uiso 1 1 calc R
C90 C -0.11271(17) -0.2190(5) -0.3755(4) 0.0270(18) Uani 1 1 d .
H90A H -0.1320 -0.2246 -0.3873 0.032 Uiso 1 1 calc R
C91 C -0.2168(2) -0.0058(6) -0.1388(4) 0.045(2) Uani 1 1 d .
H91A H -0.2313 0.0264 -0.1347 0.068 Uiso 1 1 calc R
H91B H -0.2236 -0.0254 -0.1819 0.068 Uiso 1 1 calc R
H91C H -0.2003 0.0291 -0.1280 0.068 Uiso 1 1 calc R
C95 C -0.02123(18) -0.3766(6) -0.1703(5) 0.044(2) Uani 1 1 d .
H95A H -0.0078 -0.4099 -0.1780 0.066 Uiso 1 1 calc R
H95B H -0.0112 -0.3392 -0.1350 0.066 Uiso 1 1 calc R
H95C H -0.0326 -0.3441 -0.2077 0.066 Uiso 1 1 calc R
C98 C -0.1976(2) -0.0506(6) -0.0241(4) 0.044(2) Uani 1 1 d .
H98A H -0.2123 -0.0201 -0.0194 0.067 Uiso 1 1 calc R
H98B H -0.1815 -0.0141 -0.0139 0.067 Uiso 1 1 calc R
H98C H -0.1920 -0.0984 0.0041 0.067 Uiso 1 1 calc R
C99 C 0.03489(17) -0.2682(5) 0.0723(4) 0.035(2) Uani 1 1 d .
H99A H 0.0492 -0.2699 0.0593 0.042 Uiso 1 1 calc R
Cl1 Cl -0.12444(4) -0.25672(11) -0.12418(9) 0.0239(4) Uani 1 1 d .
Cl2 Cl -0.12636(10) -0.75362(18) -0.12049(19) 0.1045(14) Uani 1 1 d .

loop_
_atom_site_aniso_label
_atom_site_aniso_U_11
_atom_site_aniso_U_22
_atom_site_aniso_U_33
_atom_site_aniso_U_23
_atom_site_aniso_U_13
_atom_site_aniso_U_12
Mn1 0.0151(6) 0.0214(6) 0.0141(6) 0.0007(4) 0.0080(5) -0.0026(4)
Mn2 0.0170(6) 0.0197(6) 0.0148(6) -0.0014(4) 0.0087(5) 0.0007(4)
Mn3 0.0149(6) 0.0202(6) 0.0166(6) -0.0007(5) 0.0077(5) -0.0007(5)
Mn4 0.0152(6) 0.0241(6) 0.0150(6) -0.0006(5) 0.0075(5) -0.0023(5)
Mn5 0.0247(7) 0.0187(6) 0.0202(7) 0.0007(5) 0.0084(6) -0.0010(5)
Mn6 0.0200(6) 0.0192(6) 0.0224(7) -0.0005(5) 0.0097(5) -0.0008(5)
P1 0.0177(10) 0.0244(10) 0.0173(10) -0.0057(8) 0.0075(9) -0.0026(8)
P2 0.0174(10) 0.0233(10) 0.0197(11) -0.0019(8) 0.0095(9) 0.0028(8)
P3 0.0184(11) 0.0232(10) 0.0195(11) -0.0017(8) 0.0099(9) -0.0063(8)
P4 0.0222(11) 0.0230(10) 0.0181(11) 0.0011(8) 0.0085(9) -0.0089(8)
P5 0.0212(11) 0.0230(10) 0.0197(11) -0.0013(8) 0.0102(9) 0.0059(8)
P6 0.0217(11) 0.0235(10) 0.0149(10) -0.0050(8) 0.0069(9) -0.0048(8)
P7 0.0246(11) 0.0214(10) 0.0181(11) 0.0062(8) 0.0086(9) 0.0021(8)
P8 0.0190(11) 0.0217(10) 0.0198(11) 0.0057(8) 0.0092(9) 0.0021(8)
O1W 0.098(6) 0.024(3) 0.064(5) -0.008(3) 0.032(5) 0.000(4)
O2 0.043(5) 0.102(6) 0.033(4) -0.012(4) -0.009(4) 0.012(4)
O2W 0.071(5) 0.028(3) 0.055(4) -0.007(3) 0.028(4) -0.001(3)
O3 0.021(3) 0.026(3) 0.018(3) -0.004(2) 0.010(2) -0.003(2)
O4 0.028(3) 0.028(3) 0.026(3) 0.001(2) 0.012(3) 0.006(2)
O6 0.020(3) 0.030(3) 0.021(3) 0.001(2) 0.009(2) -0.007(2)
O7 0.023(3) 0.024(3) 0.020(3) 0.000(2) 0.012(2) 0.000(2)
O8 0.019(3) 0.030(3) 0.020(3) 0.008(2) 0.010(2) 0.004(2)
O9 0.030(3) 0.021(3) 0.023(3) 0.000(2) 0.013(3) 0.002(2)
O10 0.023(3) 0.028(3) 0.020(3) -0.010(2) 0.006(2) -0.011(2)
O12 0.016(3) 0.024(3) 0.019(3) 0.003(2) 0.003(2) -0.001(2)
O14 0.025(3) 0.019(3) 0.025(3) -0.003(2) 0.013(3) -0.008(2)
O15 0.073(6) 0.113(7) 0.077(6) -0.022(5) 0.062(5) -0.016(5)
O16 0.028(3) 0.022(3) 0.020(3) 0.003(2) 0.010(3) 0.003(2)
O17 0.021(3) 0.027(3) 0.015(3) -0.002(2) 0.007(2) -0.003(2)
O18 0.023(3) 0.034(3) 0.014(3) 0.005(2) 0.008(2) 0.005(2)
O19 0.017(3) 0.032(3) 0.020(3) 0.002(2) 0.008(2) -0.001(2)
O20 0.022(3) 0.030(3) 0.023(3) -0.002(2) 0.007(2) -0.009(2)
O21 0.019(3) 0.028(3) 0.023(3) 0.003(2) 0.009(2) 0.003(2)
O22 0.020(3) 0.027(3) 0.024(3) 0.003(2) 0.009(2) -0.005(2)
O24 0.028(3) 0.024(3) 0.019(3) -0.009(2) 0.013(2) -0.007(2)
O25 0.019(3) 0.029(3) 0.018(3) -0.004(2) 0.008(2) -0.002(2)
O28 0.025(3) 0.029(3) 0.016(3) 0.006(2) 0.007(2) 0.003(2)
O30 0.020(3) 0.018(3) 0.026(3) 0.001(2) 0.008(2) 0.000(2)
O32 0.020(3) 0.028(3) 0.016(3) 0.002(2) 0.006(2) 0.004(2)
O33 0.021(3) 0.027(3) 0.026(3) -0.004(2) 0.011(3) -0.006(2)
O35 0.023(3) 0.029(3) 0.020(3) 0.000(2) 0.008(2) 0.011(2)
O54 0.043(5) 0.100(6) 0.032(4) 0.000(4) -0.007(4) -0.011(4)
O56 0.019(3) 0.026(3) 0.016(3) -0.004(2) 0.009(2) -0.001(2)
O86 0.084(6) 0.082(5) 0.075(6) -0.017(4) 0.066(5) -0.022(5)
N5 0.017(4) 0.034(4) 0.016(4) 0.000(3) 0.005(3) -0.005(3)
N11 0.013(4) 0.036(4) 0.018(4) -0.002(3) 0.004(3) 0.003(3)
N23 0.020(4) 0.023(3) 0.022(4) 0.003(3) 0.010(3) -0.002(3)
N26 0.022(4) 0.022(3) 0.021(4) 0.004(3) 0.010(3) -0.001(3)
C4 0.029(5) 0.038(5) 0.023(4) 0.016(4) 0.004(4) -0.017(4)
C5 0.027(5) 0.039(5) 0.025(5) 0.000(4) 0.013(4) -0.014(4)
C6 0.045(6) 0.048(6) 0.047(6) 0.004(5) 0.014(5) -0.023(5)
C7 0.035(5) 0.044(5) 0.044(6) 0.009(4) 0.016(5) 0.016(4)
C8 0.045(6) 0.044(5) 0.036(6) -0.004(4) 0.012(5) -0.023(5)
C9 0.031(6) 0.057(6) 0.052(7) -0.007(5) 0.002(5) 0.003(5)
C10 0.034(5) 0.062(6) 0.049(6) 0.027(5) 0.019(5) 0.002(5)
C12 0.049(6) 0.051(6) 0.031(5) 0.015(4) 0.011(5) 0.008(5)
C13 0.033(6) 0.065(7) 0.043(7) 0.003(5) 0.000(5) -0.001(5)
C14 0.036(5) 0.049(6) 0.040(6) -0.009(4) 0.021(5) -0.020(4)
C16 0.038(6) 0.062(7) 0.068(7) -0.020(5) 0.035(6) -0.022(5)
C17 0.043(6) 0.034(5) 0.036(5) 0.005(4) 0.010(5) -0.022(4)
C18 0.049(6) 0.050(6) 0.035(5) 0.015(4) 0.014(5) -0.024(5)
C19 0.037(6) 0.081(8) 0.079(9) 0.048(7) 0.019(6) 0.020(6)
C20 0.108(10) 0.055(7) 0.033(6) 0.021(5) 0.015(7) 0.013(7)
C27 0.026(5) 0.044(5) 0.021(4) 0.001(4) 0.011(4) -0.007(4)
C29 0.024(5) 0.030(4) 0.030(5) 0.010(4) 0.008(4) 0.002(4)
C31 0.030(5) 0.039(5) 0.029(5) 0.001(4) 0.015(4) -0.002(4)
C34 0.030(5) 0.026(4) 0.036(5) -0.010(4) 0.016(4) -0.007(4)
C36 0.027(5) 0.039(5) 0.031(5) -0.017(4) 0.014(4) 0.005(4)
C37 0.043(6) 0.052(6) 0.035(6) 0.028(5) 0.013(5) 0.003(5)
C38 0.028(5) 0.038(5) 0.042(6) -0.001(4) 0.027(5) -0.004(4)
C39 0.021(5) 0.058(6) 0.037(5) -0.002(4) 0.020(4) -0.007(4)
C40 0.023(5) 0.027(4) 0.035(5) -0.002(4) 0.008(4) 0.007(3)
C41 0.039(6) 0.056(6) 0.040(6) -0.020(5) 0.015(5) 0.014(5)
C42 0.028(5) 0.057(6) 0.065(7) -0.012(5) 0.025(5) 0.013(5)
C43 0.015(4) 0.041(5) 0.028(5) 0.002(4) 0.007(4) -0.004(4)
C44 0.036(5) 0.052(6) 0.023(5) -0.002(4) 0.016(4) -0.011(4)
C47 0.042(6) 0.045(5) 0.015(4) -0.008(4) 0.010(4) -0.007(4)
C49 0.036(5) 0.038(5) 0.027(5) 0.000(4) 0.019(4) 0.002(4)
C50 0.037(5) 0.054(6) 0.031(5) -0.023(4) 0.013(4) -0.001(4)
C52 0.023(5) 0.044(5) 0.023(5) -0.004(4) 0.009(4) 0.001(4)
C54 0.019(5) 0.039(5) 0.026(5) -0.006(4) 0.005(4) 0.004(4)
C55 0.038(5) 0.041(5) 0.026(5) -0.006(4) 0.020(4) -0.010(4)
C57 0.024(5) 0.029(4) 0.028(5) -0.003(3) 0.012(4) 0.003(3)
C58 0.072(9) 0.099(9) 0.037(6) -0.021(6) 0.044(7) -0.023(7)
C59 0.032(5) 0.043(5) 0.037(5) 0.009(4) 0.014(4) 0.020(4)
C61 0.014(4) 0.035(5) 0.037(5) 0.002(4) 0.002(4) 0.001(3)
C62 0.032(5) 0.041(5) 0.022(5) -0.001(4) 0.007(4) 0.001(4)
C63 0.025(5) 0.038(5) 0.032(5) -0.001(4) 0.018(4) -0.004(4)
C64 0.057(7) 0.040(5) 0.040(6) -0.027(4) 0.022(5) -0.008(5)
C66 0.028(5) 0.034(5) 0.020(4) -0.013(3) 0.008(4) -0.006(4)
C67 0.019(5) 0.040(5) 0.036(5) -0.001(4) 0.013(4) -0.001(4)
C68 0.053(7) 0.040(5) 0.057(7) 0.025(5) 0.028(6) 0.009(5)
C71 0.045(6) 0.058(6) 0.023(5) -0.012(4) 0.003(5) -0.007(5)
C72 0.051(6) 0.048(6) 0.054(7) -0.027(5) 0.023(5) -0.026(5)
C73 0.015(4) 0.045(5) 0.025(5) 0.003(4) 0.006(4) -0.005(4)
C74 0.025(5) 0.058(6) 0.015(5) -0.003(4) -0.005(4) 0.010(4)
C76 0.039(6) 0.049(6) 0.034(5) -0.021(4) 0.008(5) -0.019(4)
C81 0.059(7) 0.051(6) 0.043(6) -0.006(5) 0.035(6) -0.001(5)
C83 0.067(7) 0.043(5) 0.021(5) -0.009(4) 0.018(5) -0.010(5)
C90 0.026(5) 0.039(5) 0.020(4) 0.002(4) 0.014(4) -0.001(4)
C91 0.046(6) 0.048(6) 0.042(6) 0.009(4) 0.020(5) 0.025(5)
C95 0.020(5) 0.066(6) 0.051(6) 0.008(5) 0.021(5) 0.010(4)
C98 0.046(6) 0.051(6) 0.034(5) -0.015(4) 0.015(5) 0.021(5)
C99 0.018(5) 0.049(5) 0.041(6) 0.007(4) 0.016(4) 0.002(4)
Cl1 0.0214(9) 0.0278(10) 0.0225(10) 0.0004(8) 0.0097(8) -0.0003(8)
Cl2 0.168(4) 0.0460(18) 0.124(3) 0.0305(18) 0.087(3) 0.004(2)

loop_
_atom_type_symbol
_atom_type_description
_atom_type_scat_dispersion_real
_atom_type_scat_dispersion_imag
_atom_type_scat_source
C C 0.0033 0.0016 'International Tables Vol C Tables 4.2.6.8 and 6.1.1.4'
H H 0.0000 0.0000 'International Tables Vol C Tables 4.2.6.8 and 6.1.1.4'
Cl Cl 0.1484 0.1585 'International Tables Vol C Tables 4.2.6.8 and 6.1.1.4'
Mn Mn 0.3368 0.7283 'International Tables Vol C Tables 4.2.6.8 and 6.1.1.4'
N N 0.0061 0.0033 'International Tables Vol C Tables 4.2.6.8 and 6.1.1.4'
O O 0.0106 0.0060 'International Tables Vol C Tables 4.2.6.8 and 6.1.1.4'
P P 0.1023 0.0942 'International Tables Vol C Tables 4.2.6.8 and 6.1.1.4'

loop_
_geom_angle_atom_site_label_1
_geom_angle_atom_site_label_2
_geom_angle_atom_site_label_3
_geom_angle
O6 Mn1 O17 90.7(2)
O6 Mn1 O12 176.2(2)
O17 Mn1 O12 89.4(2)
O6 Mn1 O8 89.8(2)
O17 Mn1 O8 178.9(2)
O12 Mn1 O8 90.0(2)
O6 Mn1 N5 93.5(2)
O17 Mn1 N5 89.4(2)
O12 Mn1 N5 90.3(2)
O8 Mn1 N5 91.6(2)
O35 Mn2 O25 176.8(2)
O35 Mn2 O32 90.2(2)
O25 Mn2 O32 88.7(2)
O35 Mn2 O19 89.7(2)
O25 Mn2 O19 91.3(2)
O32 Mn2 O19 178.3(2)
O35 Mn2 N11 93.7(2)
O25 Mn2 N11 89.3(2)
O32 Mn2 N11 90.9(2)
O19 Mn2 N11 90.8(2)
O14 Mn3 O7 176.7(2)
O14 Mn3 O18 89.0(2)
O7 Mn3 O18 91.2(2)
O14 Mn3 O28 90.0(2)
O7 Mn3 O28 89.7(2)
O18 Mn3 O28 177.8(2)
O14 Mn3 N26 93.1(2)
O7 Mn3 N26 90.2(2)
O18 Mn3 N26 86.6(2)
O28 Mn3 N26 95.4(2)
O16 Mn4 O56 177.6(2)
O16 Mn4 O22 89.7(2)
O56 Mn4 O22 89.5(2)
O16 Mn4 O3 89.6(2)
O56 Mn4 O3 91.1(2)
O22 Mn4 O3 178.5(2)
O16 Mn4 N23 94.0(2)
O56 Mn4 N23 88.3(2)
O22 Mn4 N23 90.6(2)
O3 Mn4 N23 90.9(2)
O9 Mn5 O20 89.7(2)
O9 Mn5 O4 90.0(2)
O20 Mn5 O4 178.0(2)
O9 Mn5 O10 177.4(2)
O20 Mn5 O10 90.8(2)
O4 Mn5 O10 89.5(2)
O9 Mn5 O1W 96.6(2)
O20 Mn5 O1W 95.8(3)
O4 Mn5 O1W 86.2(3)
O10 Mn5 O1W 85.9(2)
O30 Mn6 O33 89.8(2)
O30 Mn6 O21 90.3(2)
O33 Mn6 O21 177.1(2)
O30 Mn6 O24 178.7(2)
O33 Mn6 O24 89.7(2)
O21 Mn6 O24 90.2(2)
O30 Mn6 O2W 96.5(2)
O33 Mn6 O2W 94.9(2)
O21 Mn6 O2W 88.0(2)
O24 Mn6 O2W 84.7(2)
O25 P1 O24 112.8(3)
O25 P1 O3 112.4(3)
O24 P1 O3 111.5(3)
O25 P1 C34 105.9(3)
O24 P1 C34 105.9(3)
O3 P1 C34 107.7(3)
O21 P2 O8 112.1(3)
O21 P2 O56 112.4(3)
O8 P2 O56 112.0(3)
O21 P2 C40 105.8(3)
O8 P2 C40 107.0(3)
O56 P2 C40 107.0(3)
O33 P3 O14 112.7(3)
O33 P3 O19 111.0(3)
O14 P3 O19 112.8(3)
O33 P3 C5 105.9(3)
O14 P3 C5 105.2(3)
O19 P3 C5 108.9(3)
O22 P4 O6 112.6(3)
O22 P4 O20 111.8(3)
O6 P4 O20 111.6(3)
O22 P4 C4 107.1(3)
O6 P4 C4 107.6(3)
O20 P4 C4 105.8(4)
O35 P5 O4 112.7(3)
O35 P5 O18 111.3(3)
O4 P5 O18 111.7(3)
O35 P5 C36 105.7(3)
O4 P5 C36 106.4(3)
O18 P5 C36 108.6(3)
O10 P6 O7 112.2(3)
O10 P6 O17 112.0(3)
O7 P6 O17 111.9(3)
O10 P6 C66 105.6(3)
O7 P6 C66 107.1(3)
O17 P6 C66 107.6(3)
O32 P7 O16 112.4(3)
O32 P7 O9 111.5(3)
O16 P7 O9 112.6(3)
O32 P7 C37 107.4(4)
O16 P7 C37 105.9(4)
O9 P7 C37 106.7(4)
O28 P8 O30 112.1(3)
O28 P8 O12 112.7(3)
O30 P8 O12 111.9(3)
O28 P8 C29 108.6(3)
O30 P8 C29 105.0(3)
O12 P8 C29 105.9(3)
Mn5 O1W H1WA 116.3
Mn5 O1W H1WB 85.6
H1WA O1W H1WB 101.7
Mn6 O2W H2WA 115.4
Mn6 O2W H2WB 105.8
H2WA O2W H2WB 102.2
P1 O3 Mn4 135.6(3)
P5 O4 Mn5 137.7(3)
P4 O6 Mn1 137.9(3)
P6 O7 Mn3 137.8(3)
P2 O8 Mn1 135.8(3)
P7 O9 Mn5 137.2(3)
P6 O10 Mn5 139.7(3)
P8 O12 Mn1 139.0(3)
P3 O14 Mn3 139.2(3)
P7 O16 Mn4 138.7(3)
P6 O17 Mn1 136.6(3)
P5 O18 Mn3 138.2(3)
P3 O19 Mn2 135.6(3)
P4 O20 Mn5 137.7(3)
P2 O21 Mn6 139.6(3)
P4 O22 Mn4 137.9(3)
P1 O24 Mn6 137.0(3)
P1 O25 Mn2 139.8(3)
P8 O28 Mn3 135.1(3)
P8 O30 Mn6 137.1(3)
P7 O32 Mn2 138.0(3)
P3 O33 Mn6 137.1(3)
P5 O35 Mn2 138.3(3)
P2 O56 Mn4 136.5(3)
C31 N5 C43 117.2(7)
C31 N5 Mn1 120.4(5)
C43 N5 Mn1 122.3(5)
C52 N11 C57 118.4(7)
C52 N11 Mn2 123.2(5)
C57 N11 Mn2 118.1(5)
C27 N23 C90 117.7(7)
C27 N23 Mn4 119.0(5)
C90 N23 Mn4 122.9(5)
C73 N26 C63 116.7(7)
C73 N26 Mn3 120.1(5)
C63 N26 Mn3 122.1(5)
C17 C4 C18 112.0(7)
C17 C4 C14 110.2(7)
C18 C4 C14 110.6(7)
C17 C4 P4 107.7(6)
C18 C4 P4 108.3(6)
C14 C4 P4 107.9(5)
C6 C5 C8 111.7(7)
C6 C5 C16 109.6(7)
C8 C5 C16 110.0(7)
C6 C5 P3 107.9(6)
C8 C5 P3 108.8(5)
C16 C5 P3 108.6(6)
C5 C6 H6A 109.5
C5 C6 H6B 109.5
H6A C6 H6B 109.5
C5 C6 H6C 109.5
H6A C6 H6C 109.5
H6B C6 H6C 109.5
C29 C7 H7A 109.5
C29 C7 H7B 109.5
H7A C7 H7B 109.5
C29 C7 H7C 109.5
H7A C7 H7C 109.5
H7B C7 H7C 109.5
C5 C8 H8A 109.5
C5 C8 H8B 109.5
H8A C8 H8B 109.5
C5 C8 H8C 109.5
H8A C8 H8C 109.5
H8B C8 H8C 109.5
O2 C9 C61 123.8(10)
O2 C9 H9A 118.1
C61 C9 H9A 118.1
C29 C10 H10A 109.5
C29 C10 H10B 109.5
H10A C10 H10B 109.5
C29 C10 H10C 109.5
H10A C10 H10C 109.5
H10B C10 H10C 109.5
C29 C12 H12A 109.5
C29 C12 H12B 109.5
H12A C12 H12B 109.5
C29 C12 H12C 109.5
H12A C12 H12C 109.5
H12B C12 H12C 109.5
O54 C13 C54 123.6(10)
O54 C13 H13A 118.2
C54 C13 H13A 118.2
C4 C14 H14A 109.5
C4 C14 H14B 109.5
H14A C14 H14B 109.5
C4 C14 H14C 109.5
H14A C14 H14C 109.5
H14B C14 H14C 109.5
C5 C16 H16A 109.5
C5 C16 H16B 109.5
H16A C16 H16B 109.5
C5 C16 H16C 109.5
H16A C16 H16C 109.5
H16B C16 H16C 109.5
C4 C17 H17A 109.5
C4 C17 H17B 109.5
H17A C17 H17B 109.5
C4 C17 H17C 109.5
H17A C17 H17C 109.5
H17B C17 H17C 109.5
C4 C18 H18A 109.5
C4 C18 H18B 109.5
H18A C18 H18B 109.5
C4 C18 H18C 109.5
H18A C18 H18C 109.5
H18B C18 H18C 109.5
C37 C19 H19A 109.5
C37 C19 H19B 109.5
H19A C19 H19B 109.5
C37 C19 H19C 109.5
H19A C19 H19C 109.5
H19B C19 H19C 109.5
C37 C20 H20A 109.5
C37 C20 H20B 109.5
H20A C20 H20B 109.5
C37 C20 H20C 109.5
H20A C20 H20C 109.5
H20B C20 H20C 109.5
N23 C27 C39 123.3(8)
N23 C27 H27A 118.4
C39 C27 H27A 118.4
C7 C29 C10 111.1(7)
C7 C29 C12 111.2(7)
C10 C29 C12 109.1(7)
C7 C29 P8 109.1(6)
C10 C29 P8 108.0(6)
C12 C29 P8 108.3(5)
N5 C31 C74 123.5(8)
N5 C31 H31A 118.2
C74 C31 H31A 118.2
C72 C34 C50 111.1(7)
C72 C34 C71 110.8(7)
C50 C34 C71 108.7(7)
C72 C34 P1 108.1(6)
C50 C34 P1 108.7(6)
C71 C34 P1 109.4(5)
C42 C36 C91 110.1(8)
C42 C36 C98 109.9(7)
C91 C36 C98 109.8(7)
C42 C36 P5 109.4(5)
C91 C36 P5 108.1(6)
C98 C36 P5 109.5(6)
C20 C37 C19 110.9(9)
C20 C37 C68 109.5(8)
C19 C37 C68 110.1(8)
C20 C37 P7 109.2(7)
C19 C37 P7 107.9(6)
C68 C37 P7 109.2(6)
C73 C38 C55 117.5(8)
C73 C38 H38A 121.3
C55 C38 H38A 121.3
C49 C39 C27 118.4(8)
C49 C39 H39A 120.8
C27 C39 H39A 120.8
C59 C40 C95 111.4(7)
C59 C40 C41 110.3(7)
C95 C40 C41 109.0(7)
C59 C40 P2 108.8(6)
C95 C40 P2 109.7(5)
C41 C40 P2 107.6(5)
C40 C41 H41A 109.5
C40 C41 H41B 109.5
H41A C41 H41B 109.5
C40 C41 H41C 109.5
H41A C41 H41C 109.5
H41B C41 H41C 109.5
C36 C42 H42A 109.5
C36 C42 H42B 109.5
H42A C42 H42B 109.5
C36 C42 H42C 109.5
H42A C42 H42C 109.5
H42B C42 H42C 109.5
N5 C43 C99 122.6(8)
N5 C43 H43A 118.7
C99 C43 H43A 118.7
C55 C44 C63 118.2(8)
C55 C44 H44A 120.9
C63 C44 H44A 120.9
C49 C47 C90 118.9(8)
C49 C47 H47A 120.6
C90 C47 H47A 120.6
C47 C49 C39 119.7(7)
C47 C49 C81 120.8(8)
C39 C49 C81 119.5(8)
C34 C50 H50A 109.5
C34 C50 H50B 109.5
H50A C50 H50B 109.5
C34 C50 H50C 109.5
H50A C50 H50C 109.5
H50B C50 H50C 109.5
N11 C52 C67 121.8(8)
N11 C52 H52A 119.1
C67 C52 H52A 119.1
C67 C54 C62 118.8(8)
C67 C54 C13 119.4(8)
C62 C54 C13 121.8(8)
C44 C55 C38 120.1(8)
C44 C55 C58 120.7(9)
C38 C55 C58 119.2(9)
N11 C57 C62 122.6(8)
N11 C57 H57A 118.7
C62 C57 H57A 118.7
O15 C58 C55 124.7(11)
O15 C58 H58A 117.7
C55 C58 H58A 117.7
C40 C59 H59A 109.5
C40 C59 H59B 109.5
H59A C59 H59B 109.5
C40 C59 H59C 109.5
H59A C59 H59C 109.5
H59B C59 H59C 109.5
C74 C61 C99 119.1(8)
C74 C61 C9 120.9(9)
C99 C61 C9 119.9(8)
C54 C62 C57 119.1(8)
C54 C62 H62A 120.5
C57 C62 H62A 120.5
N26 C63 C44 123.0(8)
N26 C63 H63A 118.5
C44 C63 H63A 118.5
C66 C64 H64A 109.5
C66 C64 H64B 109.5
H64A C64 H64B 109.5
C66 C64 H64C 109.5
H64A C64 H64C 109.5
H64B C64 H64C 109.5
C64 C66 C76 112.0(7)
C64 C66 C83 110.1(7)
C76 C66 C83 109.0(7)
C64 C66 P6 109.5(6)
C76 C66 P6 107.8(5)
C83 C66 P6 108.4(5)
C54 C67 C52 119.4(8)
C54 C67 H67A 120.3
C52 C67 H67A 120.3
C37 C68 H68A 109.5
C37 C68 H68B 109.5
H68A C68 H68B 109.5
C37 C68 H68C 109.5
H68A C68 H68C 109.5
H68B C68 H68C 109.5
C34 C71 H71A 109.5
C34 C71 H71B 109.5
H71A C71 H71B 109.5
C34 C71 H71C 109.5
H71A C71 H71C 109.5
H71B C71 H71C 109.5
C34 C72 H72A 109.5
C34 C72 H72B 109.5
H72A C72 H72B 109.5
C34 C72 H72C 109.5
H72A C72 H72C 109.5
H72B C72 H72C 109.5
N26 C73 C38 124.6(8)
N26 C73 H73A 117.7
C38 C73 H73A 117.7
C31 C74 C61 118.7(8)
C31 C74 H74A 120.6
C61 C74 H74A 120.6
C66 C76 H76A 109.5
C66 C76 H76B 109.5
H76A C76 H76B 109.5
C66 C76 H76C 109.5
H76A C76 H76C 109.5
H76B C76 H76C 109.5
O86 C81 C49 124.9(10)
O86 C81 H81A 117.6
C49 C81 H81A 117.6
C66 C83 H83A 109.5
C66 C83 H83B 109.5
H83A C83 H83B 109.5
C66 C83 H83C 109.5
H83A C83 H83C 109.5
H83B C83 H83C 109.5
N23 C90 C47 122.0(7)
N23 C90 H90A 119.0
C47 C90 H90A 119.0
C36 C91 H91A 109.5
C36 C91 H91B 109.5
H91A C91 H91B 109.5
C36 C91 H91C 109.5
H91A C91 H91C 109.5
H91B C91 H91C 109.5
C40 C95 H95A 109.5
C40 C95 H95B 109.5
H95A C95 H95B 109.5
C40 C95 H95C 109.5
H95A C95 H95C 109.5
H95B C95 H95C 109.5
C36 C98 H98A 109.5
C36 C98 H98B 109.5
H98A C98 H98B 109.5
C36 C98 H98C 109.5
H98A C98 H98C 109.5
H98B C98 H98C 109.5
C43 C99 C61 118.8(8)
C43 C99 H99A 120.6
C61 C99 H99A 120.6

loop_
_geom_bond_atom_site_label_1
_geom_bond_atom_site_label_2
_geom_bond_distance
Mn1 O6 1.877(5)
Mn1 O17 1.885(5)
Mn1 O12 1.888(5)
Mn1 O8 1.897(5)
Mn1 N5 2.247(6)
Mn2 O35 1.874(5)
Mn2 O25 1.885(5)
Mn2 O32 1.884(5)
Mn2 O19 1.900(5)
Mn2 N11 2.246(6)
Mn3 O14 1.885(5)
Mn3 O7 1.883(5)
Mn3 O18 1.887(5)
Mn3 O28 1.894(5)
Mn3 N26 2.264(6)
Mn4 O16 1.871(5)
Mn4 O56 1.886(5)
Mn4 O22 1.894(5)
Mn4 O3 1.903(5)
Mn4 N23 2.251(6)
Mn5 O9 1.868(5)
Mn5 O20 1.881(5)
Mn5 O4 1.888(5)
Mn5 O10 1.896(5)
Mn5 O1W 2.194(6)
Mn6 O30 1.872(5)
Mn6 O33 1.880(5)
Mn6 O21 1.885(5)
Mn6 O24 1.894(5)
Mn6 O2W 2.188(6)
P1 O25 1.519(5)
P1 O24 1.522(5)
P1 O3 1.526(5)
P1 C34 1.816(8)
P2 O21 1.509(5)
P2 O8 1.519(5)
P2 O56 1.538(5)
P2 C40 1.816(8)
P3 O33 1.522(5)
P3 O14 1.522(5)
P3 O19 1.526(5)
P3 C5 1.821(7)
P4 O22 1.517(5)
P4 O6 1.523(5)
P4 O20 1.527(5)
P4 C4 1.822(7)
P5 O35 1.520(5)
P5 O4 1.522(5)
P5 O18 1.535(5)
P5 C36 1.813(7)
P6 O10 1.503(5)
P6 O7 1.525(5)
P6 O17 1.529(5)
P6 C66 1.815(7)
P7 O32 1.524(5)
P7 O16 1.536(5)
P7 O9 1.535(5)
P7 C37 1.812(8)
P8 O28 1.525(5)
P8 O30 1.532(5)
P8 O12 1.532(5)
P8 C29 1.828(8)
O1W H1WA 0.8546
O1W H1WB 0.8590
O2 C9 1.183(12)
O2W H2WA 0.8597
O2W H2WB 0.8606
O15 C58 1.211(13)
O54 C13 1.177(11)
O86 C81 1.199(11)
N5 C31 1.339(10)
N5 C43 1.343(10)
N11 C52 1.332(10)
N11 C57 1.341(10)
N23 C27 1.335(9)
N23 C90 1.334(9)
N26 C73 1.338(9)
N26 C63 1.342(10)
C4 C17 1.519(12)
C4 C18 1.522(11)
C4 C14 1.541(12)
C5 C6 1.519(12)
C5 C8 1.519(11)
C5 C16 1.542(11)
C6 H6A 0.9600
C6 H6B 0.9600
C6 H6C 0.9600
C7 C29 1.510(11)
C7 H7A 0.9600
C7 H7B 0.9600
C7 H7C 0.9600
C8 H8A 0.9600
C8 H8B 0.9600
C8 H8C 0.9600
C9 C61 1.493(12)
C9 H9A 0.9300
C10 C29 1.546(11)
C10 H10A 0.9600
C10 H10B 0.9600
C10 H10C 0.9600
C12 C29 1.547(12)
C12 H12A 0.9600
C12 H12B 0.9600
C12 H12C 0.9600
C13 C54 1.487(12)
C13 H13A 0.9300
C14 H14A 0.9600
C14 H14B 0.9600
C14 H14C 0.9600
C16 H16A 0.9600
C16 H16B 0.9600
C16 H16C 0.9600
C17 H17A 0.9600
C17 H17B 0.9600
C17 H17C 0.9600
C18 H18A 0.9600
C18 H18B 0.9600
C18 H18C 0.9600
C19 C37 1.525(13)
C19 H19A 0.9600
C19 H19B 0.9600
C19 H19C 0.9600
C20 C37 1.499(13)
C20 H20A 0.9600
C20 H20B 0.9600
C20 H20C 0.9600
C27 C39 1.377(10)
C27 H27A 0.9300
C31 C74 1.366(11)
C31 H31A 0.9300
C34 C72 1.537(11)
C34 C50 1.544(11)
C34 C71 1.562(12)
C36 C42 1.525(12)
C36 C91 1.523(12)
C36 C98 1.544(11)
C37 C68 1.528(12)
C38 C73 1.365(10)
C38 C55 1.384(12)
C38 H38A 0.9300
C39 C49 1.372(11)
C39 H39A 0.9300
C40 C59 1.516(11)
C40 C95 1.537(11)
C40 C41 1.543(11)
C41 H41A 0.9600
C41 H41B 0.9600
C41 H41C 0.9600
C42 H42A 0.9600
C42 H42B 0.9600
C42 H42C 0.9600
C43 C99 1.376(11)
C43 H43A 0.9300
C44 C55 1.367(12)
C44 C63 1.387(11)
C44 H44A 0.9300
C47 C49 1.353(12)
C47 C90 1.404(10)
C47 H47A 0.9300
C49 C81 1.485(11)
C50 H50A 0.9600
C50 H50B 0.9600
C50 H50C 0.9600
C52 C67 1.393(11)
C52 H52A 0.9300
C54 C67 1.373(11)
C54 C62 1.374(12)
C55 C58 1.490(12)
C57 C62 1.379(11)
C57 H57A 0.9300
C58 H58A 0.9300
C59 H59A 0.9600
C59 H59B 0.9600
C59 H59C 0.9600
C61 C74 1.369(12)
C61 C99 1.381(12)
C62 H62A 0.9300
C63 H63A 0.9300
C64 C66 1.527(11)
C64 H64A 0.9600
C64 H64B 0.9600
C64 H64C 0.9600
C66 C76 1.556(11)
C66 C83 1.559(11)
C67 H67A 0.9300
C68 H68A 0.9600
C68 H68B 0.9600
C68 H68C 0.9600
C71 H71A 0.9600
C71 H71B 0.9600
C71 H71C 0.9600
C72 H72A 0.9600
C72 H72B 0.9600
C72 H72C 0.9600
C73 H73A 0.9300
C74 H74A 0.9300
C76 H76A 0.9600
C76 H76B 0.9600
C76 H76C 0.9600
C81 H81A 0.9300
C83 H83A 0.9600
C83 H83B 0.9600
C83 H83C 0.9600
C90 H90A 0.9300
C91 H91A 0.9600
C91 H91B 0.9600
C91 H91C 0.9600
C95 H95A 0.9600
C95 H95B 0.9600
C95 H95C 0.9600
C98 H98A 0.9600
C98 H98B 0.9600
C98 H98C 0.9600
C99 H99A 0.9300
